data_4032949
loop_
_publ_author_name
'Sasano, Yoshifumi'
'Sato, Ryuma'
'Shigeta, Yasuteru'
'Yasuda, Nobuhiro'
'Maeda, Hiromitsu'

_publ_section_title
;
 H-Aggregated \p-Systems Based on Disulfide-Linked Dimers of
 Dipyrrolyldiketone Boron Complexes.
;
_journal_issue 20
_journal_name_full 'The Journal of organic chemistry'
_journal_page_first 11166
_journal_page_last 11172
_journal_paper_doi 10.1021/acs.joc.7b02185
_journal_volume 82
_journal_year 2017
_chemical_formula_moiety 'C46 H32 B2 F4 N4 O4 S2, C H2 Cl2'
_chemical_formula_sum 'C47 H34 B2 Br0 Cl2 F4 N4 O4 S2'
_chemical_formula_weight 951.42
_space_group_crystal_system triclinic
_space_group_IT_number 2
_space_group_name_Hall '-P 1'
_space_group_name_H-M_alt 'P -1'
_symmetry_space_group_name_Hall '-P 1'
_symmetry_space_group_name_H-M 'P -1'
_atom_sites_solution_hydrogens geom
_audit_creation_method SHELXL-2014/7
_cell_angle_alpha 76.370(11)
_cell_angle_beta 76.907(11)
_cell_angle_gamma 80.343(16)
_cell_formula_units_Z 2
_cell_length_a 12.0568(8)
_cell_length_b 12.3448(10)
_cell_length_c 15.0292(8)
_cell_measurement_reflns_used 2146
_cell_measurement_temperature 93(2)
_cell_measurement_theta_max 68.255
_cell_measurement_theta_min 25.249
_cell_volume 2101.9(3)
_computing_structure_refinement 'SHELXL-2014/7 (Sheldrick, 2014)'
_diffrn_ambient_temperature 93(2)
_diffrn_detector_area_resol_mean 5.8140
_diffrn_measured_fraction_theta_full 0.970
_diffrn_measured_fraction_theta_max 0.968
_diffrn_measurement_device_type 'Rigaku XtaLAB P200'
_diffrn_measurement_method \w
_diffrn_radiation_type CuK\a
_diffrn_radiation_wavelength 1.54187
_diffrn_reflns_av_R_equivalents 0.0319
_diffrn_reflns_av_unetI/netI 0.0254
_diffrn_reflns_Laue_measured_fraction_full 0.970
_diffrn_reflns_Laue_measured_fraction_max 0.968
_diffrn_reflns_limit_h_max 14
_diffrn_reflns_limit_h_min -14
_diffrn_reflns_limit_k_max 12
_diffrn_reflns_limit_k_min -14
_diffrn_reflns_limit_l_max 18
_diffrn_reflns_limit_l_min -18
_diffrn_reflns_number 27578
_diffrn_reflns_point_group_measured_fraction_full 0.970
_diffrn_reflns_point_group_measured_fraction_max 0.968
_diffrn_reflns_theta_full 67.687
_diffrn_reflns_theta_max 68.309
_diffrn_reflns_theta_min 6.523
_exptl_absorpt_coefficient_mu 2.916
_exptl_absorpt_correction_T_max 0.943
_exptl_absorpt_correction_T_min 0.869
_exptl_absorpt_correction_type multi-scan
_exptl_absorpt_process_details 'REQAB (Rigaku, 1998)'
_exptl_crystal_colour Red
_exptl_crystal_density_diffrn 1.503
_exptl_crystal_density_method 'not measured'
_exptl_crystal_description Prism
_exptl_crystal_F_000 976
_exptl_crystal_size_max 0.100
_exptl_crystal_size_mid 0.040
_exptl_crystal_size_min 0.020
_refine_diff_density_max 0.389
_refine_diff_density_min -0.501
_refine_diff_density_rms 0.047
_refine_ls_extinction_method none
_refine_ls_goodness_of_fit_ref 1.073
_refine_ls_hydrogen_treatment constr
_refine_ls_matrix_type full
_refine_ls_number_parameters 586
_refine_ls_number_reflns 7468
_refine_ls_number_restraints 0
_refine_ls_restrained_S_all 1.073
_refine_ls_R_factor_all 0.0362
_refine_ls_R_factor_gt 0.0315
_refine_ls_shift/su_max 0.001
_refine_ls_shift/su_mean 0.000
_refine_ls_structure_factor_coef Fsqd
_refine_ls_weighting_details 'w=1/[\s^2^(Fo^2^)+(0.0570P)^2^+0.3372P] where P=(Fo^2^+2Fc^2^)/3'
_refine_ls_weighting_scheme calc
_refine_ls_wR_factor_gt 0.0881
_refine_ls_wR_factor_ref 0.0900
_reflns_Friedel_coverage 0.000
_reflns_number_gt 6448
_reflns_number_total 7468
_reflns_threshold_expression 'I > 2\s(I)'
_cod_data_source_file jo7b02185_si_002.cif
_cod_data_source_block 0527m2_compound_7b_plate
_cod_depositor_comments 'Adding full bibliography for 4032943--4032949.cif.'
_cod_database_code 4032949
_shelx_shelxl_version_number 2014/7
_shelx_space_group_comment
;
The symmetry employed for this shelxl refinement is uniquely defined
by the following loop, which should always be used as a source of
symmetry information in preference to the above space-group names.
They are only intended as comments.
;
_shelx_estimated_absorpt_t_min 0.759
_shelx_estimated_absorpt_t_max 0.944

loop_
_space_group_symop_operation_xyz
'x, y, z'
'-x, -y, -z'

loop_
_atom_site_label
_atom_site_type_symbol
_atom_site_fract_x
_atom_site_fract_y
_atom_site_fract_z
_atom_site_U_iso_or_equiv
_atom_site_adp_type
_atom_site_occupancy
_atom_site_site_symmetry_order
_atom_site_calc_flag
_atom_site_refinement_flags_posn
_atom_site_refinement_flags_adp
S1 S 0.75674(3) 0.67949(3) 0.21460(2) 0.01705(10) Uani 1 1 d . .
S2 S 0.61294(3) 0.61468(3) 0.30259(2) 0.01748(10) Uani 1 1 d . .
F1 F 1.13946(7) 0.44127(8) 0.38191(6) 0.0232(2) Uani 1 1 d . .
O1 O 1.02530(8) 0.45853(9) 0.27341(7) 0.0203(2) Uani 1 1 d . .
N1 N 0.90303(11) 0.76563(11) 0.44154(8) 0.0189(3) Uani 1 1 d . .
H1 H 0.9495 0.7170 0.4732 0.023 Uiso 1 1 calc R U
O2 O 0.50423(9) 0.86943(9) 0.43481(7) 0.0217(2) Uani 1 1 d . .
O3 O 0.98950(9) 0.58588(9) 0.37786(7) 0.0197(2) Uani 1 1 d . .
O4 O 0.54804(10) 0.70329(10) 0.54914(7) 0.0240(2) Uani 1 1 d . .
N2 N 0.47138(10) 0.98867(11) 0.27664(8) 0.0182(3) Uani 1 1 d . .
H2 H 0.4647 1.0239 0.3225 0.022 Uiso 1 1 calc R U
F2 F 0.37640(9) 0.81936(10) 0.57278(7) 0.0447(3) Uani 1 1 d . .
N3 N 0.63553(10) 0.50567(11) 0.61170(9) 0.0195(3) Uani 1 1 d . .
H3 H 0.6056 0.5499 0.6514 0.023 Uiso 1 1 calc R U
N4 N 0.99997(10) 0.37040(11) 0.14272(8) 0.0186(3) Uani 1 1 d . .
H4 H 1.0512 0.3363 0.1767 0.022 Uiso 1 1 calc R U
C13 C 0.98178(13) 0.33573(14) 0.06862(10) 0.0190(3) Uani 1 1 d . .
C14 C 0.87390(12) 0.60705(13) 0.26467(10) 0.0178(3) Uani 1 1 d . .
F3 F 0.54238(11) 0.87994(9) 0.57684(7) 0.0428(3) Uani 1 1 d . .
C16 C 0.85559(13) 0.86614(13) 0.46132(10) 0.0200(3) Uani 1 1 d . .
C17 C 0.93876(12) 0.51347(13) 0.23343(10) 0.0176(3) Uani 1 1 d . .
C18 C 0.63400(12) 0.53411(14) 0.51738(10) 0.0192(3) Uani 1 1 d . .
C19 C 0.72040(13) 0.35739(14) 0.55390(11) 0.0238(3) Uani 1 1 d . .
H5 H 0.7583 0.2844 0.5493 0.029 Uiso 1 1 calc R U
C20 C 0.40242(13) 1.15595(14) 0.16531(10) 0.0203(3) Uani 1 1 d . .
C21 C 0.50734(12) 0.87565(13) 0.28177(10) 0.0181(3) Uani 1 1 d . .
C22 C 0.86840(12) 0.74975(13) 0.36423(10) 0.0188(3) Uani 1 1 d . .
C23 C 0.52835(12) 0.80910(13) 0.36976(10) 0.0179(3) Uani 1 1 d . .
C24 C 0.90917(12) 0.64675(13) 0.33437(10) 0.0171(3) Uani 1 1 d . .
C25 C 1.04737(13) 0.23707(14) 0.03578(10) 0.0202(3) Uani 1 1 d . .
C26 C 0.57256(12) 0.69532(13) 0.38988(10) 0.0180(3) Uani 1 1 d . .
C27 C 0.70584(13) 0.35093(14) 0.73023(11) 0.0213(3) Uani 1 1 d . .
C28 C 0.87430(13) 0.90626(14) 0.54025(10) 0.0211(3) Uani 1 1 d . .
C29 C 0.29349(13) 1.32619(14) 0.20575(12) 0.0253(4) Uani 1 1 d . .
H6 H 0.2518 1.3667 0.2518 0.030 Uiso 1 1 calc R U
C30 C 0.68907(12) 0.40089(13) 0.63467(11) 0.0201(3) Uani 1 1 d . .
C31 C 0.86048(13) 0.49237(14) 0.08893(10) 0.0208(3) Uani 1 1 d . .
H7 H 0.8027 0.5544 0.0808 0.025 Uiso 1 1 calc R U
C32 C 0.96817(14) 0.86157(14) 0.58314(11) 0.0251(3) Uani 1 1 d . .
H8 H 1.0212 0.8028 0.5615 0.030 Uiso 1 1 calc R U
C33 C 0.58499(12) 0.64536(13) 0.48244(10) 0.0184(3) Uani 1 1 d . .
C34 C 0.44783(12) 1.03798(14) 0.19126(10) 0.0194(3) Uani 1 1 d . .
C35 C 1.13087(14) 0.16943(15) 0.08091(12) 0.0274(4) Uani 1 1 d . .
H9 H 1.1466 0.1871 0.1347 0.033 Uiso 1 1 calc R U
C36 C 0.89366(13) 0.41119(14) 0.03471(10) 0.0216(3) Uani 1 1 d . .
H10 H 0.8618 0.4077 -0.0167 0.026 Uiso 1 1 calc R U
C37 C 1.02649(14) 0.20880(15) -0.04293(11) 0.0252(4) Uani 1 1 d . .
H11 H 0.9699 0.2542 -0.0748 0.030 Uiso 1 1 calc R U
C38 C 0.81270(15) 1.03153(15) 0.64786(12) 0.0285(4) Uani 1 1 d . .
H12 H 0.7589 1.0891 0.6707 0.034 Uiso 1 1 calc R U
C39 C 0.90686(16) 0.98759(16) 0.68937(12) 0.0308(4) Uani 1 1 d . .
H13 H 0.9182 1.0158 0.7399 0.037 Uiso 1 1 calc R U
C40 C 1.19125(15) 0.07655(16) 0.04800(13) 0.0333(4) Uani 1 1 d . .
H14 H 1.2479 0.0307 0.0796 0.040 Uiso 1 1 calc R U
C41 C 0.50636(13) 0.85384(14) 0.19460(10) 0.0207(3) Uani 1 1 d . .
H15 H 0.5273 0.7833 0.1766 0.025 Uiso 1 1 calc R U
C42 C 0.92757(12) 0.46616(13) 0.15771(10) 0.0183(3) Uani 1 1 d . .
C43 C 0.30718(14) 1.37769(15) 0.11142(12) 0.0270(4) Uani 1 1 d . .
H16 H 0.2743 1.4530 0.0931 0.032 Uiso 1 1 calc R U
C44 C 0.41655(14) 1.20896(14) 0.07129(11) 0.0248(3) Uani 1 1 d . .
H17 H 0.4595 1.1693 0.0251 0.030 Uiso 1 1 calc R U
C45 C 0.36870(15) 1.31882(15) 0.04450(12) 0.0278(4) Uani 1 1 d . .
H18 H 0.3781 1.3537 -0.0198 0.033 Uiso 1 1 calc R U
C46 C 1.08689(15) 0.11574(15) -0.07520(11) 0.0288(4) Uani 1 1 d . .
H19 H 1.0711 0.0971 -0.1285 0.035 Uiso 1 1 calc R U
C47 C 0.79524(14) 0.26549(14) 0.74544(12) 0.0260(4) Uani 1 1 d . .
H20 H 0.8468 0.2416 0.6939 0.031 Uiso 1 1 calc R U
C48 C 0.46925(13) 0.95419(14) 0.13960(10) 0.0225(3) Uani 1 1 d . .
H21 H 0.4599 0.9642 0.0770 0.027 Uiso 1 1 calc R U
B1 B 1.02920(14) 0.46903(15) 0.36859(11) 0.0177(3) Uani 1 1 d . .
C50 C 0.63396(14) 0.38711(15) 0.80709(11) 0.0247(3) Uani 1 1 d . .
H22 H 0.5735 0.4462 0.7979 0.030 Uiso 1 1 calc R U
C51 C 0.34035(13) 1.21660(14) 0.23233(11) 0.0225(3) Uani 1 1 d . .
H23 H 0.3305 1.1819 0.2967 0.027 Uiso 1 1 calc R U
C52 C 0.65011(15) 0.33759(15) 0.89685(11) 0.0285(4) Uani 1 1 d . .
H24 H 0.6010 0.3633 0.9487 0.034 Uiso 1 1 calc R U
C53 C 0.79675(14) 0.99208(14) 0.57350(11) 0.0239(3) Uani 1 1 d . .
H25 H 0.7328 1.0235 0.5448 0.029 Uiso 1 1 calc R U
C54 C 0.68654(13) 0.43948(14) 0.48129(11) 0.0226(3) Uani 1 1 d . .
H26 H 0.6972 0.4326 0.4182 0.027 Uiso 1 1 calc R U
C55 C 0.79782(13) 0.84798(14) 0.33397(11) 0.0208(3) Uani 1 1 d . .
H27 H 0.7619 0.8627 0.2815 0.025 Uiso 1 1 calc R U
C56 C 0.98441(16) 0.90232(16) 0.65678(12) 0.0299(4) Uani 1 1 d . .
H28 H 1.0488 0.8719 0.6852 0.036 Uiso 1 1 calc R U
C57 C 0.80911(16) 0.21557(16) 0.83529(13) 0.0329(4) Uani 1 1 d . .
H29 H 0.8689 0.1559 0.8452 0.040 Uiso 1 1 calc R U
C58 C 0.78980(13) 0.91948(14) 0.39405(11) 0.0215(3) Uani 1 1 d . .
H30 H 0.7472 0.9919 0.3903 0.026 Uiso 1 1 calc R U
B2 B 0.49224(17) 0.81928(17) 0.53458(12) 0.0253(4) Uani 1 1 d . .
C60 C 0.73653(17) 0.25169(16) 0.91133(12) 0.0338(4) Uani 1 1 d . .
H31 H 0.7467 0.2171 0.9730 0.041 Uiso 1 1 calc R U
C61 C 1.17020(15) 0.04968(15) -0.03016(12) 0.0300(4) Uani 1 1 d . .
H32 H 1.2126 -0.0137 -0.0528 0.036 Uiso 1 1 calc R U
Cl1 Cl 0.59571(4) 1.37161(5) 0.15775(5) 0.05630(16) Uani 1 1 d . .
Cl2 Cl 0.73248(6) 1.15340(5) 0.18941(4) 0.06160(17) Uani 1 1 d . .
F4 F 0.95779(7) 0.39809(8) 0.43299(6) 0.0239(2) Uani 1 1 d . .
C62 C 0.6976(2) 1.28449(19) 0.21985(13) 0.0442(5) Uani 1 1 d . .
H33 H 0.7679 1.3216 0.2065 0.053 Uiso 1 1 calc R U
H34 H 0.6660 1.2744 0.2877 0.053 Uiso 1 1 calc R U

loop_
_atom_site_aniso_label
_atom_site_aniso_U_11
_atom_site_aniso_U_22
_atom_site_aniso_U_33
_atom_site_aniso_U_23
_atom_site_aniso_U_13
_atom_site_aniso_U_12
S1 0.01878(17) 0.0182(2) 0.01331(17) -0.00368(14) -0.00552(13) 0.00409(14)
S2 0.01952(17) 0.0168(2) 0.01633(17) -0.00493(14) -0.00553(13) 0.00205(14)
F1 0.0202(4) 0.0267(5) 0.0252(5) -0.0101(4) -0.0110(3) 0.0064(4)
O1 0.0216(5) 0.0216(6) 0.0187(5) -0.0079(4) -0.0099(4) 0.0079(4)
N1 0.0231(6) 0.0172(7) 0.0169(6) -0.0054(5) -0.0073(5) 0.0030(5)
O2 0.0312(6) 0.0181(6) 0.0146(5) -0.0057(4) -0.0065(4) 0.0066(4)
O3 0.0232(5) 0.0186(6) 0.0192(5) -0.0065(4) -0.0108(4) 0.0055(4)
O4 0.0349(6) 0.0211(6) 0.0140(5) -0.0046(4) -0.0077(4) 0.0073(5)
N2 0.0230(6) 0.0181(7) 0.0134(6) -0.0059(5) -0.0052(5) 0.0041(5)
F2 0.0387(6) 0.0491(8) 0.0263(5) 0.0047(5) 0.0046(4) 0.0179(5)
N3 0.0217(6) 0.0189(7) 0.0172(6) -0.0027(5) -0.0063(5) 0.0016(5)
N4 0.0207(6) 0.0190(7) 0.0157(6) -0.0049(5) -0.0068(5) 0.0045(5)
C13 0.0223(7) 0.0204(9) 0.0148(7) -0.0053(6) -0.0038(6) -0.0017(6)
C14 0.0185(7) 0.0196(8) 0.0143(7) -0.0034(6) -0.0043(5) 0.0020(6)
F3 0.0818(8) 0.0253(6) 0.0280(5) -0.0090(4) -0.0318(5) 0.0085(5)
C16 0.0229(7) 0.0170(9) 0.0193(7) -0.0053(6) -0.0028(6) 0.0000(6)
C17 0.0170(7) 0.0190(8) 0.0155(7) -0.0017(6) -0.0053(5) 0.0015(6)
C18 0.0181(7) 0.0207(9) 0.0176(7) -0.0016(6) -0.0052(6) -0.0002(6)
C19 0.0257(8) 0.0196(9) 0.0222(8) -0.0011(6) -0.0044(6) 0.0033(6)
C20 0.0218(7) 0.0197(9) 0.0196(7) -0.0042(6) -0.0077(6) 0.0019(6)
C21 0.0185(7) 0.0162(8) 0.0177(7) -0.0038(6) -0.0044(5) 0.0044(6)
C22 0.0216(7) 0.0194(9) 0.0154(7) -0.0043(6) -0.0052(6) 0.0006(6)
C23 0.0169(7) 0.0211(9) 0.0154(7) -0.0058(6) -0.0034(5) 0.0020(6)
C24 0.0171(7) 0.0180(8) 0.0150(7) -0.0019(6) -0.0045(5) 0.0012(6)
C25 0.0224(7) 0.0188(9) 0.0181(7) -0.0043(6) -0.0022(6) -0.0009(6)
C26 0.0173(7) 0.0180(8) 0.0175(7) -0.0050(6) -0.0040(5) 0.0035(6)
C27 0.0250(7) 0.0173(9) 0.0228(8) -0.0004(6) -0.0101(6) -0.0032(6)
C28 0.0270(8) 0.0181(9) 0.0180(7) -0.0041(6) -0.0032(6) -0.0035(6)
C29 0.0221(7) 0.0239(10) 0.0325(9) -0.0139(7) -0.0081(6) 0.0057(7)
C30 0.0189(7) 0.0173(9) 0.0232(8) -0.0001(6) -0.0070(6) -0.0014(6)
C31 0.0224(7) 0.0210(9) 0.0191(7) -0.0051(6) -0.0079(6) 0.0039(6)
C32 0.0323(8) 0.0197(9) 0.0241(8) -0.0058(7) -0.0085(7) 0.0003(7)
C33 0.0168(7) 0.0207(9) 0.0172(7) -0.0050(6) -0.0039(5) 0.0014(6)
C34 0.0214(7) 0.0189(9) 0.0154(7) -0.0028(6) -0.0038(6) 0.0036(6)
C35 0.0335(9) 0.0235(10) 0.0286(8) -0.0103(7) -0.0137(7) 0.0044(7)
C36 0.0250(7) 0.0239(9) 0.0179(7) -0.0070(6) -0.0087(6) 0.0013(6)
C37 0.0283(8) 0.0262(10) 0.0212(8) -0.0081(7) -0.0060(6) 0.0027(7)
C38 0.0342(9) 0.0246(10) 0.0278(8) -0.0120(7) -0.0022(7) -0.0024(7)
C39 0.0463(10) 0.0278(10) 0.0224(8) -0.0104(7) -0.0087(7) -0.0063(8)
C40 0.0346(9) 0.0243(10) 0.0428(10) -0.0109(8) -0.0161(8) 0.0087(7)
C41 0.0262(8) 0.0184(9) 0.0168(7) -0.0061(6) -0.0051(6) 0.0045(6)
C42 0.0195(7) 0.0178(8) 0.0164(7) -0.0044(6) -0.0034(5) 0.0026(6)
C43 0.0273(8) 0.0170(9) 0.0372(9) -0.0035(7) -0.0153(7) 0.0051(6)
C44 0.0299(8) 0.0219(9) 0.0204(8) -0.0040(7) -0.0057(6) 0.0039(7)
C45 0.0341(9) 0.0245(10) 0.0231(8) 0.0012(7) -0.0112(7) 0.0005(7)
C46 0.0374(9) 0.0292(10) 0.0212(8) -0.0112(7) -0.0024(7) -0.0038(8)
C47 0.0328(8) 0.0192(9) 0.0272(8) -0.0049(7) -0.0115(7) 0.0015(7)
C48 0.0297(8) 0.0228(9) 0.0134(7) -0.0044(6) -0.0067(6) 0.0053(7)
B1 0.0196(8) 0.0176(9) 0.0169(8) -0.0061(7) -0.0073(6) 0.0040(7)
C50 0.0285(8) 0.0208(9) 0.0248(8) -0.0010(7) -0.0100(6) -0.0018(7)
C51 0.0239(7) 0.0240(9) 0.0197(7) -0.0055(7) -0.0062(6) 0.0013(7)
C52 0.0383(9) 0.0269(10) 0.0212(8) -0.0033(7) -0.0069(7) -0.0072(8)
C53 0.0265(8) 0.0215(9) 0.0241(8) -0.0079(7) -0.0040(6) -0.0003(7)
C54 0.0247(7) 0.0221(9) 0.0182(7) -0.0037(6) -0.0036(6) 0.0029(6)
C55 0.0234(7) 0.0194(9) 0.0193(7) -0.0049(6) -0.0070(6) 0.0031(6)
C56 0.0393(9) 0.0280(10) 0.0260(8) -0.0058(7) -0.0150(7) -0.0024(8)
C57 0.0459(10) 0.0219(10) 0.0351(9) -0.0056(8) -0.0234(8) 0.0055(8)
C58 0.0257(8) 0.0155(8) 0.0232(8) -0.0056(6) -0.0073(6) 0.0040(6)
B2 0.0353(10) 0.0233(11) 0.0139(8) -0.0049(7) -0.0066(7) 0.0097(8)
C60 0.0536(11) 0.0261(10) 0.0243(8) 0.0005(7) -0.0193(8) -0.0046(8)
C61 0.0355(9) 0.0196(9) 0.0326(9) -0.0113(7) -0.0014(7) 0.0042(7)
Cl1 0.0324(2) 0.0565(4) 0.0847(4) -0.0299(3) -0.0106(2) 0.0023(2)
Cl2 0.0991(5) 0.0428(3) 0.0389(3) -0.0112(2) -0.0143(3) 0.0078(3)
F4 0.0253(4) 0.0220(5) 0.0226(4) -0.0031(4) -0.0059(4) 0.0013(4)
C62 0.0625(13) 0.0451(13) 0.0245(9) -0.0063(9) 0.0000(9) -0.0183(11)

loop_
_atom_type_symbol
_atom_type_description
_atom_type_scat_dispersion_real
_atom_type_scat_dispersion_imag
_atom_type_scat_source
C C 0.0181 0.0091 'International Tables Vol C Tables 4.2.6.8 and 6.1.1.4'
H H 0.0000 0.0000 'International Tables Vol C Tables 4.2.6.8 and 6.1.1.4'
B B 0.0090 0.0039 'International Tables Vol C Tables 4.2.6.8 and 6.1.1.4'
Br Br -0.6763 1.2805 'International Tables Vol C Tables 4.2.6.8 and 6.1.1.4'
F F 0.0727 0.0534 'International Tables Vol C Tables 4.2.6.8 and 6.1.1.4'
N N 0.0311 0.0180 'International Tables Vol C Tables 4.2.6.8 and 6.1.1.4'
O O 0.0492 0.0322 'International Tables Vol C Tables 4.2.6.8 and 6.1.1.4'
S S 0.3331 0.5567 'International Tables Vol C Tables 4.2.6.8 and 6.1.1.4'
Cl Cl 0.3639 0.7018 'International Tables Vol C Tables 4.2.6.8 and 6.1.1.4'

loop_
_geom_angle_atom_site_label_1
_geom_angle_atom_site_label_2
_geom_angle_atom_site_label_3
_geom_angle
C14 S1 S2 105.21(5)
C26 S2 S1 105.17(5)
C17 O1 B1 119.69(12)
C16 N1 C22 110.37(13)
C16 N1 H1 124.8
C22 N1 H1 124.8
C23 O2 B2 122.89(13)
C24 O3 B1 121.19(11)
C33 O4 B2 124.20(12)
C34 N2 C21 110.63(12)
C34 N2 H2 124.7
C21 N2 H2 124.7
C30 N3 C18 110.79(13)
C30 N3 H3 124.6
C18 N3 H3 124.6
C13 N4 C42 111.01(12)
C13 N4 H4 124.5
C42 N4 H4 124.5
N4 C13 C36 106.72(13)
N4 C13 C25 123.03(14)
C36 C13 C25 130.24(13)
C17 C14 C24 118.24(13)
C17 C14 S1 121.08(11)
C24 C14 S1 120.57(12)
N1 C16 C58 107.60(13)
N1 C16 C28 123.27(14)
C58 C16 C28 129.13(15)
O1 C17 C14 120.18(13)
O1 C17 C42 111.63(13)
C14 C17 C42 128.16(13)
N3 C18 C54 106.00(13)
N3 C18 C33 116.75(13)
C54 C18 C33 137.24(14)
C54 C19 C30 107.93(15)
C54 C19 H5 126.0
C30 C19 H5 126.0
C44 C20 C51 118.66(15)
C44 C20 C34 119.63(14)
C51 C20 C34 121.65(14)
N2 C21 C41 106.53(13)
N2 C21 C23 117.82(13)
C41 C21 C23 135.48(15)
N1 C22 C55 106.29(13)
N1 C22 C24 117.89(13)
C55 C22 C24 135.82(13)
O2 C23 C26 120.65(13)
O2 C23 C21 111.44(13)
C26 C23 C21 127.88(13)
O3 C24 C22 112.83(12)
O3 C24 C14 119.88(13)
C22 C24 C14 127.28(13)
C35 C25 C37 118.34(15)
C35 C25 C13 121.90(14)
C37 C25 C13 119.76(14)
C23 C26 C33 118.61(13)
C23 C26 S2 121.55(11)
C33 C26 S2 119.84(12)
C47 C27 C50 118.68(14)
C47 C27 C30 119.90(15)
C50 C27 C30 121.42(14)
C32 C28 C53 118.95(14)
C32 C28 C16 121.82(15)
C53 C28 C16 119.23(14)
C51 C29 C43 120.12(15)
C51 C29 H6 119.9
C43 C29 H6 119.9
N3 C30 C19 107.28(13)
N3 C30 C27 122.06(14)
C19 C30 C27 130.66(15)
C36 C31 C42 107.64(14)
C36 C31 H7 126.2
C42 C31 H7 126.2
C56 C32 C28 120.47(16)
C56 C32 H8 119.8
C28 C32 H8 119.8
O4 C33 C26 120.01(14)
O4 C33 C18 111.80(13)
C26 C33 C18 128.19(14)
N2 C34 C48 106.80(14)
N2 C34 C20 123.93(13)
C48 C34 C20 129.18(13)
C40 C35 C25 120.38(15)
C40 C35 H9 119.8
C25 C35 H9 119.8
C31 C36 C13 108.36(13)
C31 C36 H10 125.8
C13 C36 H10 125.8
C46 C37 C25 120.94(16)
C46 C37 H11 119.5
C25 C37 H11 119.5
C53 C38 C39 120.38(16)
C53 C38 H12 119.8
C39 C38 H12 119.8
C56 C39 C38 119.72(15)
C56 C39 H13 120.1
C38 C39 H13 120.1
C61 C40 C35 120.76(16)
C61 C40 H14 119.6
C35 C40 H14 119.6
C48 C41 C21 107.31(14)
C48 C41 H15 126.3
C21 C41 H15 126.3
N4 C42 C31 106.25(13)
N4 C42 C17 117.04(13)
C31 C42 C17 136.70(15)
C45 C43 C29 119.87(16)
C45 C43 H16 120.1
C29 C43 H16 120.1
C45 C44 C20 120.77(15)
C45 C44 H17 119.6
C20 C44 H17 119.6
C43 C45 C44 119.98(15)
C43 C45 H18 120.0
C44 C45 H18 120.0
C61 C46 C37 120.17(15)
C61 C46 H19 119.9
C37 C46 H19 119.9
C57 C47 C27 120.18(16)
C57 C47 H20 119.9
C27 C47 H20 119.9
C41 C48 C34 108.72(13)
C41 C48 H21 125.6
C34 C48 H21 125.6
F1 B1 F4 110.55(13)
F1 B1 O3 109.72(12)
F4 B1 O3 109.68(12)
F1 B1 O1 108.93(12)
F4 B1 O1 109.10(12)
O3 B1 O1 108.83(12)
C52 C50 C27 120.52(16)
C52 C50 H22 119.7
C27 C50 H22 119.7
C29 C51 C20 120.58(15)
C29 C51 H23 119.7
C20 C51 H23 119.7
C60 C52 C50 120.42(16)
C60 C52 H24 119.8
C50 C52 H24 119.8
C38 C53 C28 120.30(16)
C38 C53 H25 119.8
C28 C53 H25 119.8
C19 C54 C18 107.96(14)
C19 C54 H26 126.0
C18 C54 H26 126.0
C58 C55 C22 107.87(13)
C58 C55 H27 126.1
C22 C55 H27 126.1
C32 C56 C39 120.16(16)
C32 C56 H28 119.9
C39 C56 H28 119.9
C47 C57 C60 120.63(17)
C47 C57 H29 119.7
C60 C57 H29 119.7
C55 C58 C16 107.86(14)
C55 C58 H30 126.1
C16 C58 H30 126.1
F3 B2 F2 110.83(14)
F3 B2 O4 108.47(13)
F2 B2 O4 108.85(15)
F3 B2 O2 109.69(15)
F2 B2 O2 108.11(13)
O4 B2 O2 110.90(13)
C52 C60 C57 119.54(16)
C52 C60 H31 120.2
C57 C60 H31 120.2
C40 C61 C46 119.39(16)
C40 C61 H32 120.3
C46 C61 H32 120.3
Cl2 C62 Cl1 111.72(11)
Cl2 C62 H33 109.3
Cl1 C62 H33 109.3
Cl2 C62 H34 109.3
Cl1 C62 H34 109.3
H33 C62 H34 107.9

loop_
_geom_bond_atom_site_label_1
_geom_bond_atom_site_label_2
_geom_bond_distance
S1 C14 1.7612(15)
S1 S2 2.0792(6)
S2 C26 1.7642(15)
F1 B1 1.3639(18)
O1 C17 1.3282(18)
O1 B1 1.4783(18)
N1 C16 1.347(2)
N1 C22 1.3846(18)
N1 H1 0.8800
O2 C23 1.3179(18)
O2 B2 1.465(2)
O3 C24 1.3195(18)
O3 B1 1.470(2)
O4 C33 1.3203(18)
O4 B2 1.465(2)
N2 C34 1.3552(19)
N2 C21 1.379(2)
N2 H2 0.8800
F2 B2 1.384(2)
N3 C30 1.349(2)
N3 C18 1.3814(19)
N3 H3 0.8800
N4 C13 1.3558(19)
N4 C42 1.379(2)
N4 H4 0.8800
C13 C36 1.395(2)
C13 C25 1.461(2)
C14 C17 1.397(2)
C14 C24 1.426(2)
F3 B2 1.371(2)
C16 C58 1.400(2)
C16 C28 1.462(2)
C17 C42 1.436(2)
C18 C54 1.398(2)
C18 C33 1.428(2)
C19 C54 1.388(2)
C19 C30 1.392(2)
C19 H5 0.9500
C20 C44 1.395(2)
C20 C51 1.400(2)
C20 C34 1.461(2)
C21 C41 1.401(2)
C21 C23 1.435(2)
C22 C55 1.404(2)
C22 C24 1.421(2)
C23 C26 1.404(2)
C25 C35 1.390(2)
C25 C37 1.394(2)
C26 C33 1.413(2)
C27 C47 1.394(2)
C27 C50 1.395(2)
C27 C30 1.468(2)
C28 C32 1.398(2)
C28 C53 1.397(2)
C29 C51 1.378(2)
C29 C43 1.395(3)
C29 H6 0.9500
C31 C36 1.390(2)
C31 C42 1.400(2)
C31 H7 0.9500
C32 C56 1.382(2)
C32 H8 0.9500
C34 C48 1.392(2)
C35 C40 1.383(3)
C35 H9 0.9500
C36 H10 0.9500
C37 C46 1.381(2)
C37 H11 0.9500
C38 C53 1.381(2)
C38 C39 1.388(3)
C38 H12 0.9500
C39 C56 1.388(3)
C39 H13 0.9500
C40 C61 1.379(3)
C40 H14 0.9500
C41 C48 1.385(2)
C41 H15 0.9500
C43 C45 1.384(2)
C43 H16 0.9500
C44 C45 1.386(2)
C44 H17 0.9500
C45 H18 0.9500
C46 C61 1.380(3)
C46 H19 0.9500
C47 C57 1.381(2)
C47 H20 0.9500
C48 H21 0.9500
B1 F4 1.386(2)
C50 C52 1.386(2)
C50 H22 0.9500
C51 H23 0.9500
C52 C60 1.371(3)
C52 H24 0.9500
C53 H25 0.9500
C54 H26 0.9500
C55 C58 1.383(2)
C55 H27 0.9500
C56 H28 0.9500
C57 C60 1.388(3)
C57 H29 0.9500
C58 H30 0.9500
C60 H31 0.9500
C61 H32 0.9500
Cl1 C62 1.772(2)
Cl2 C62 1.743(2)
C62 H33 0.9900
C62 H34 0.9900

loop_
_geom_torsion_atom_site_label_1
_geom_torsion_atom_site_label_2
_geom_torsion_atom_site_label_3
_geom_torsion_atom_site_label_4
_geom_torsion
C42 N4 C13 C36 -0.50(17)
C42 N4 C13 C25 179.17(14)
S2 S1 C14 C17 96.71(12)
S2 S1 C14 C24 -87.14(12)
C22 N1 C16 C58 -1.36(17)
C22 N1 C16 C28 178.87(14)
B1 O1 C17 C14 21.2(2)
B1 O1 C17 C42 -160.57(13)
C24 C14 C17 O1 5.2(2)
S1 C14 C17 O1 -178.58(11)
C24 C14 C17 C42 -172.70(14)
S1 C14 C17 C42 3.5(2)
C30 N3 C18 C54 2.00(16)
C30 N3 C18 C33 -176.86(13)
C34 N2 C21 C41 0.20(17)
C34 N2 C21 C23 -175.82(13)
C16 N1 C22 C55 1.50(17)
C16 N1 C22 C24 -179.02(13)
B2 O2 C23 C26 -16.5(2)
B2 O2 C23 C21 165.56(14)
N2 C21 C23 O2 2.59(19)
C41 C21 C23 O2 -171.96(16)
N2 C21 C23 C26 -175.20(14)
C41 C21 C23 C26 10.3(3)
B1 O3 C24 C22 169.76(13)
B1 O3 C24 C14 -11.1(2)
N1 C22 C24 O3 -9.34(19)
C55 C22 C24 O3 169.93(16)
N1 C22 C24 C14 171.63(14)
C55 C22 C24 C14 -9.1(3)
C17 C14 C24 O3 -10.5(2)
S1 C14 C24 O3 173.28(11)
C17 C14 C24 C22 168.50(15)
S1 C14 C24 C22 -7.8(2)
N4 C13 C25 C35 2.3(2)
C36 C13 C25 C35 -178.11(16)
N4 C13 C25 C37 -177.77(15)
C36 C13 C25 C37 1.8(3)
O2 C23 C26 C33 3.3(2)
C21 C23 C26 C33 -179.12(14)
O2 C23 C26 S2 -176.47(11)
C21 C23 C26 S2 1.1(2)
S1 S2 C26 C23 68.43(12)
S1 S2 C26 C33 -111.31(12)
N1 C16 C28 C32 20.4(2)
C58 C16 C28 C32 -159.34(16)
N1 C16 C28 C53 -160.02(15)
C58 C16 C28 C53 20.3(3)
C18 N3 C30 C19 -2.03(17)
C18 N3 C30 C27 178.08(13)
C54 C19 C30 N3 1.24(18)
C54 C19 C30 C27 -178.89(15)
C47 C27 C30 N3 -155.36(15)
C50 C27 C30 N3 24.6(2)
C47 C27 C30 C19 24.8(2)
C50 C27 C30 C19 -155.27(17)
C53 C28 C32 C56 -0.5(2)
C16 C28 C32 C56 179.09(16)
B2 O4 C33 C26 0.5(2)
B2 O4 C33 C18 -179.06(14)
C23 C26 C33 O4 4.6(2)
S2 C26 C33 O4 -175.62(11)
C23 C26 C33 C18 -175.85(14)
S2 C26 C33 C18 3.9(2)
N3 C18 C33 O4 -0.26(18)
C54 C18 C33 O4 -178.64(17)
N3 C18 C33 C26 -179.81(14)
C54 C18 C33 C26 1.8(3)
C21 N2 C34 C48 0.00(17)
C21 N2 C34 C20 176.83(14)
C44 C20 C34 N2 158.46(15)
C51 C20 C34 N2 -24.3(2)
C44 C20 C34 C48 -25.5(2)
C51 C20 C34 C48 151.77(16)
C37 C25 C35 C40 0.0(3)
C13 C25 C35 C40 179.91(16)
C42 C31 C36 C13 -0.75(18)
N4 C13 C36 C31 0.77(18)
C25 C13 C36 C31 -178.87(16)
C35 C25 C37 C46 0.2(2)
C13 C25 C37 C46 -179.71(15)
C53 C38 C39 C56 -1.0(3)
C25 C35 C40 C61 0.3(3)
N2 C21 C41 C48 -0.32(17)
C23 C21 C41 C48 174.66(16)
C13 N4 C42 C31 0.05(17)
C13 N4 C42 C17 -179.02(13)
C36 C31 C42 N4 0.43(17)
C36 C31 C42 C17 179.22(18)
O1 C17 C42 N4 4.21(19)
C14 C17 C42 N4 -177.77(14)
O1 C17 C42 C31 -174.48(17)
C14 C17 C42 C31 3.5(3)
C51 C29 C43 C45 -0.5(2)
C51 C20 C44 C45 -1.0(2)
C34 C20 C44 C45 176.31(15)
C29 C43 C45 C44 0.0(2)
C20 C44 C45 C43 0.8(3)
C25 C37 C46 C61 -0.7(3)
C50 C27 C47 C57 2.2(2)
C30 C27 C47 C57 -177.81(15)
C21 C41 C48 C34 0.32(18)
N2 C34 C48 C41 -0.20(18)
C20 C34 C48 C41 -176.81(15)
C24 O3 B1 F1 152.95(12)
C24 O3 B1 F4 -85.43(15)
C24 O3 B1 O1 33.85(18)
C17 O1 B1 F1 -158.51(13)
C17 O1 B1 F4 80.72(16)
C17 O1 B1 O3 -38.92(18)
C47 C27 C50 C52 -1.1(2)
C30 C27 C50 C52 178.95(15)
C43 C29 C51 C20 0.2(2)
C44 C20 C51 C29 0.5(2)
C34 C20 C51 C29 -176.76(14)
C27 C50 C52 C60 -0.5(3)
C39 C38 C53 C28 1.0(3)
C32 C28 C53 C38 -0.3(2)
C16 C28 C53 C38 -179.88(15)
C30 C19 C54 C18 -0.02(18)
N3 C18 C54 C19 -1.16(17)
C33 C18 C54 C19 177.33(17)
N1 C22 C55 C58 -1.05(17)
C24 C22 C55 C58 179.62(17)
C28 C32 C56 C39 0.5(3)
C38 C39 C56 C32 0.2(3)
C27 C47 C57 C60 -1.8(3)
C22 C55 C58 C16 0.25(18)
N1 C16 C58 C55 0.67(18)
C28 C16 C58 C55 -179.57(15)
C33 O4 B2 F3 -132.22(14)
C33 O4 B2 F2 107.10(16)
C33 O4 B2 O2 -11.7(2)
C23 O2 B2 F3 139.58(14)
C23 O2 B2 F2 -99.46(17)
C23 O2 B2 O4 19.8(2)
C50 C52 C60 C57 1.0(3)
C47 C57 C60 C52 0.2(3)
C35 C40 C61 C46 -0.8(3)
C37 C46 C61 C40 0.9(3)
